data_7063163
loop_
_publ_author_name
'Podjed, Nina'
'Ko\<smrlj, Janez'
'Modec, Barbara'

_publ_section_title
;
 Piperidine and piperazine analogs in action: zinc(ii)-mediated formation
 of amidines
;
_journal_issue 19
_journal_name_full 'New Journal of Chemistry'
_journal_page_first 8844
_journal_page_last 8859
_journal_paper_doi 10.1039/D4NJ00235K
_journal_volume 48
_journal_year 2024
_chemical_formula_moiety 'C28 H29 N5 O5 Zn'
_chemical_formula_sum 'C28 H29 N5 O5 Zn'
_chemical_formula_weight 580.93
_space_group_crystal_system triclinic
_space_group_IT_number 2
_space_group_name_Hall '-P 1'
_space_group_name_H-M_alt 'P -1'
_atom_sites_solution_hydrogens mixed
_atom_sites_solution_primary dual
_audit_creation_date 2022-05-05
_audit_creation_method
;
Olex2 1.2
(compiled 2018.05.29 svn.r3508 for OlexSys, GUI svn.r5506)
;
_audit_update_record
;
2022-06-25 deposited with the CCDC.	2024-04-16 downloaded from the CCDC.
;
_cell_angle_alpha 77.884(4)
_cell_angle_beta 78.618(4)
_cell_angle_gamma 77.812(5)
_cell_formula_units_Z 2
_cell_length_a 7.6949(4)
_cell_length_b 13.1323(7)
_cell_length_c 15.2125(7)
_cell_measurement_reflns_used 3974
_cell_measurement_temperature 150.00(10)
_cell_measurement_theta_max 29.4620
_cell_measurement_theta_min 2.8570
_cell_volume 1450.17(13)
_computing_cell_refinement 'CrysAlisPro 1.171.40.68a (Rigaku OD, 2019)'
_computing_data_collection 'CrysAlisPro 1.171.40.68a (Rigaku OD, 2019)'
_computing_data_reduction 'CrysAlisPro 1.171.40.68a (Rigaku OD, 2019)'
_computing_molecular_graphics 'Olex2 (Dolomanov et al., 2009)'
_computing_publication_material 'Olex2 (Dolomanov et al., 2009)'
_computing_structure_refinement 'ShelXL (Sheldrick, 2015)'
_computing_structure_solution 'ShelXT (Sheldrick, 2015)'
_diffrn_ambient_environment N~2~
_diffrn_ambient_temperature 150.00(10)
_diffrn_detector 'CCD plate'
_diffrn_detector_area_resol_mean 10.4933
_diffrn_detector_type Atlas
_diffrn_measured_fraction_theta_full 0.999
_diffrn_measured_fraction_theta_max 0.860
_diffrn_measurement_details
;
List of Runs (angles in degrees, time in seconds):

  # Type    Start    End  Width  t~exp~   \w     \q     \k     \f   Frames
#--------------------------------------------------------------------------
  1  \w    -60.00  35.00   1.00   55.00    --   14.05 -57.00   0.00   95
  2  \w     39.00 100.00   1.00   55.00    --   14.05 178.00 -30.00   61
  3  \w    -11.00  89.00   1.00   55.00    --   14.05  37.00 150.00  100
  4  \w    -31.00  18.00   1.00   55.00    --  -14.36 -77.00-120.00   49
  5  \w    -26.00  19.00   1.00   55.00    --  -14.36 -77.00  90.00   45
;
_diffrn_measurement_device 'four-circle diffractometer'
_diffrn_measurement_device_type 'SuperNova, Dual, Cu at home/near, Atlas'
_diffrn_measurement_method '\w scans'
_diffrn_orient_matrix_type 'CrysAlisPro convention (1999,Acta A55,543-557)'
_diffrn_orient_matrix_UB_11 -0.0840090000
_diffrn_orient_matrix_UB_12 -0.0158063000
_diffrn_orient_matrix_UB_13 0.0192378000
_diffrn_orient_matrix_UB_21 -0.0284134000
_diffrn_orient_matrix_UB_22 0.0467847000
_diffrn_orient_matrix_UB_23 0.0191220000
_diffrn_orient_matrix_UB_31 -0.0355293000
_diffrn_orient_matrix_UB_32 0.0266799000
_diffrn_orient_matrix_UB_33 -0.0399786000
_diffrn_radiation_monochromator mirror
_diffrn_radiation_probe x-ray
_diffrn_radiation_type MoK\a
_diffrn_radiation_wavelength 0.71073
_diffrn_reflns_av_R_equivalents 0.0345
_diffrn_reflns_av_unetI/netI 0.0690
_diffrn_reflns_Laue_measured_fraction_full 0.999
_diffrn_reflns_Laue_measured_fraction_max 0.860
_diffrn_reflns_limit_h_max 9
_diffrn_reflns_limit_h_min -10
_diffrn_reflns_limit_k_max 15
_diffrn_reflns_limit_k_min -17
_diffrn_reflns_limit_l_max 21
_diffrn_reflns_limit_l_min -20
_diffrn_reflns_number 13965
_diffrn_reflns_point_group_measured_fraction_full 0.999
_diffrn_reflns_point_group_measured_fraction_max 0.860
_diffrn_reflns_theta_full 25.242
_diffrn_reflns_theta_max 30.283
_diffrn_reflns_theta_min 2.743
_diffrn_source 'micro-focus sealed X-ray tube'
_diffrn_source_type 'SuperNova (Mo) X-ray Source'
_exptl_absorpt_coefficient_mu 0.891
_exptl_absorpt_correction_T_max 1.00000
_exptl_absorpt_correction_T_min 0.87804
_exptl_absorpt_correction_type multi-scan
_exptl_absorpt_process_details
;
CrysAlisPro 1.171.40.68a (Rigaku Oxford Diffraction, 2019)
Empirical absorption correction using spherical harmonics,
 implemented in SCALE3 ABSPACK scaling algorithm.
;
_exptl_crystal_colour colourless
_exptl_crystal_density_diffrn 1.330
_exptl_crystal_description needle
_exptl_crystal_F_000 604
_exptl_crystal_size_max 0.3
_exptl_crystal_size_mid 0.08
_exptl_crystal_size_min 0.03
_refine_diff_density_max 0.405
_refine_diff_density_min -0.415
_refine_diff_density_rms 0.070
_refine_ls_extinction_method none
_refine_ls_goodness_of_fit_ref 1.029
_refine_ls_hydrogen_treatment mixed
_refine_ls_matrix_type full
_refine_ls_number_parameters 361
_refine_ls_number_reflns 7470
_refine_ls_number_restraints 0
_refine_ls_restrained_S_all 1.029
_refine_ls_R_factor_all 0.0717
_refine_ls_R_factor_gt 0.0473
_refine_ls_shift/su_max 0.001
_refine_ls_shift/su_mean 0.000
_refine_ls_structure_factor_coef Fsqd
_refine_ls_weighting_details 'w=1/[\s^2^(Fo^2^)+(0.0431P)^2^] where P=(Fo^2^+2Fc^2^)/3'
_refine_ls_weighting_scheme calc
_refine_ls_wR_factor_gt 0.0945
_refine_ls_wR_factor_ref 0.1052
_reflns_Friedel_coverage 0.000
_reflns_number_gt 5499
_reflns_number_total 7470
_reflns_threshold_expression 'I > 2\s(I)'
_cod_data_source_file d4nj00235k2.cif
_cod_data_source_block 16
_cod_depositor_comments 'Adding full bibliography for 7063150--7063171.cif.'
_cod_database_code 7063163
_shelx_shelxl_version_number 2018/3
_shelx_space_group_comment
;
The symmetry employed for this shelxl refinement is uniquely defined
by the following loop, which should always be used as a source of
symmetry information in preference to the above space-group names.
They are only intended as comments.
;
_shelx_estimated_absorpt_t_max 0.974
_shelx_estimated_absorpt_t_min 0.776
_reflns_odcompleteness_completeness 99.94
_reflns_odcompleteness_iscentric 1
_reflns_odcompleteness_theta 27.50
_olex2_refinement_description
;
1. Fixed Uiso
 At 1.2 times of:
  All C(H) groups, All C(H,H) groups
 At 1.5 times of:
  All C(H,H,H) groups
2.a Secondary CH2 refined with riding coordinates:
 C41(H41A,H41B), C42(H42A,H42B), C43(H43A,H43B), C44(H44A,H44B), C45(H45A,
 H45B), C46(H46A,H46B)
2.b Aromatic/amide H refined with riding coordinates:
 C11(H11), C12(H12), C13(H13), C14(H14), C16(H16), C17(H17), C21(H21),
 C22(H22), C23(H23), C24(H24), C26(H26), C27(H27)
2.c Idealised Me refined as rotating group:
 C32(H32A,H32B,H32C)
;
_oxdiff_exptl_absorpt_empirical_details
;
Empirical correction (ABSPACK) includes:
- Absorption correction using spherical harmonics
- Frame scaling
;
_oxdiff_exptl_absorpt_empirical_full_max 1.355
_oxdiff_exptl_absorpt_empirical_full_min 0.847

loop_
_space_group_symop_operation_xyz
'x, y, z'
'-x, -y, -z'

loop_
_atom_site_label
_atom_site_type_symbol
_atom_site_fract_x
_atom_site_fract_y
_atom_site_fract_z
_atom_site_U_iso_or_equiv
_atom_site_adp_type
_atom_site_occupancy
_atom_site_site_symmetry_order
_atom_site_calc_flag
_atom_site_refinement_flags_posn
_atom_site_refinement_flags_adp
_atom_site_refinement_flags_occupancy
_atom_site_disorder_assembly
_atom_site_disorder_group
Zn1 Zn 0.83869(4) 0.15052(2) 0.72896(2) 0.02411(9) Uani 1 1 d . . . . .
O1 O 1.0957(2) 0.15851(14) 0.67479(10) 0.0298(4) Uani 1 1 d . . . . .
O2 O 0.7647(2) 0.01362(13) 0.79815(10) 0.0290(4) Uani 1 1 d . . . . .
O4 O -0.2137(3) 0.6443(2) 0.79807(17) 0.0591(7) Uani 1 1 d . . . . .
H4 H -0.227(6) 0.706(3) 0.786(3) 0.102(17) Uiso 1 1 d . . . . .
O11 O 1.3712(2) 0.14921(15) 0.70449(11) 0.0377(4) Uani 1 1 d . . . . .
O22 O 0.7099(3) -0.14018(14) 0.78213(10) 0.0360(4) Uani 1 1 d . . . . .
N1 N 0.9550(3) 0.15847(15) 0.84832(12) 0.0245(4) Uani 1 1 d . . . . .
N2 N 0.7944(2) 0.08404(15) 0.62017(11) 0.0214(4) Uani 1 1 d . . . . .
N3 N 0.6406(3) 0.27274(17) 0.72273(13) 0.0270(5) Uani 1 1 d . . . . .
H3 H 0.552(4) 0.258(2) 0.7208(18) 0.040(9) Uiso 1 1 d . . . . .
N4 N 0.4763(3) 0.43823(18) 0.74515(15) 0.0391(5) Uani 1 1 d . . . . .
N44 N 0.1598(3) 0.56505(17) 0.82216(15) 0.0391(5) Uani 1 1 d . . . . .
C10 C 0.8736(3) 0.15502(18) 0.93765(14) 0.0249(5) Uani 1 1 d . . . . .
C11 C 0.6852(3) 0.1741(2) 0.95870(15) 0.0301(6) Uani 1 1 d . . . . .
H11 H 0.616478 0.190817 0.912059 0.036 Uiso 1 1 calc R . . . .
C12 C 0.6016(4) 0.1682(2) 1.04717(15) 0.0322(6) Uani 1 1 d . . . . .
H12 H 0.476580 0.181714 1.060678 0.039 Uiso 1 1 calc R . . . .
C13 C 0.7064(4) 0.1416(2) 1.11822(16) 0.0326(6) Uani 1 1 d . . . . .
H13 H 0.649366 0.136233 1.178473 0.039 Uiso 1 1 calc R . . . .
C14 C 0.8877(4) 0.12386(19) 1.09957(15) 0.0314(6) Uani 1 1 d . . . . .
H14 H 0.954032 0.107153 1.147154 0.038 Uiso 1 1 calc R . . . .
C15 C 0.9790(3) 0.13030(18) 1.00842(15) 0.0266(5) Uani 1 1 d . . . . .
C16 C 1.1671(4) 0.11264(19) 0.98473(16) 0.0302(6) Uani 1 1 d . . . . .
H16 H 1.239019 0.096099 1.030018 0.036 Uiso 1 1 calc R . . . .
C17 C 1.2451(3) 0.11964(19) 0.89540(16) 0.0294(5) Uani 1 1 d . . . . .
H17 H 1.369688 0.109349 0.878934 0.035 Uiso 1 1 calc R . . . .
C18 C 1.1318(3) 0.14287(18) 0.82883(15) 0.0251(5) Uani 1 1 d . . . . .
C19 C 1.2097(3) 0.15004(19) 0.72823(15) 0.0267(5) Uani 1 1 d . . . . .
C20 C 0.8098(3) 0.12510(19) 0.52881(14) 0.0234(5) Uani 1 1 d . . . . .
C21 C 0.8603(3) 0.2251(2) 0.49647(15) 0.0302(6) Uani 1 1 d . . . . .
H21 H 0.879570 0.263805 0.537201 0.036 Uiso 1 1 calc R . . . .
C22 C 0.8811(4) 0.2650(2) 0.40556(17) 0.0381(6) Uani 1 1 d . . . . .
H22 H 0.914464 0.331007 0.384452 0.046 Uiso 1 1 calc R . . . .
C23 C 0.8522(4) 0.2069(2) 0.34342(16) 0.0416(7) Uani 1 1 d . . . . .
H23 H 0.868176 0.234576 0.281460 0.050 Uiso 1 1 calc R . . . .
C24 C 0.8016(4) 0.1118(2) 0.37269(15) 0.0371(6) Uani 1 1 d . . . . .
H24 H 0.782677 0.074755 0.330588 0.044 Uiso 1 1 calc R . . . .
C25 C 0.7766(3) 0.06713(19) 0.46660(14) 0.0271(5) Uani 1 1 d . . . . .
C26 C 0.7256(3) -0.0317(2) 0.50132(15) 0.0308(6) Uani 1 1 d . . . . .
H26 H 0.702200 -0.071015 0.462111 0.037 Uiso 1 1 calc R . . . .
C27 C 0.7102(3) -0.07025(19) 0.59195(15) 0.0277(5) Uani 1 1 d . . . . .
H27 H 0.675849 -0.135624 0.615587 0.033 Uiso 1 1 calc R . . . .
C28 C 0.7473(3) -0.00908(18) 0.64958(14) 0.0221(5) Uani 1 1 d . . . . .
C29 C 0.7388(3) -0.05019(19) 0.75160(14) 0.0248(5) Uani 1 1 d . . . . .
C31 C 0.6300(3) 0.3701(2) 0.73033(15) 0.0295(5) Uani 1 1 d . . . . .
C32 C 0.8034(4) 0.4083(2) 0.7238(2) 0.0512(8) Uani 1 1 d . . . . .
H32A H 0.901827 0.349721 0.721658 0.077 Uiso 1 1 calc GR . . . .
H32B H 0.799137 0.439527 0.776034 0.077 Uiso 1 1 calc GR . . . .
H32C H 0.820135 0.460170 0.669483 0.077 Uiso 1 1 calc GR . . . .
C41 C 0.3005(4) 0.4097(2) 0.7542(2) 0.0498(8) Uani 1 1 d . . . . .
H41A H 0.312846 0.333326 0.763362 0.060 Uiso 1 1 calc R . . . .
H41B H 0.250397 0.439361 0.698702 0.060 Uiso 1 1 calc R . . . .
C42 C 0.1754(4) 0.4505(2) 0.8335(2) 0.0496(8) Uani 1 1 d . . . . .
H42A H 0.057465 0.432888 0.837547 0.060 Uiso 1 1 calc R . . . .
H42B H 0.221057 0.417003 0.889569 0.060 Uiso 1 1 calc R . . . .
C43 C 0.3392(4) 0.5882(2) 0.8212(2) 0.0455(7) Uani 1 1 d . . . . .
H43A H 0.383134 0.552363 0.877255 0.055 Uiso 1 1 calc R . . . .
H43B H 0.331754 0.663657 0.816941 0.055 Uiso 1 1 calc R . . . .
C44 C 0.4662(4) 0.5514(2) 0.7416(2) 0.0473(7) Uani 1 1 d . . . . .
H44A H 0.425714 0.590560 0.685589 0.057 Uiso 1 1 calc R . . . .
H44B H 0.585035 0.565305 0.741728 0.057 Uiso 1 1 calc R . . . .
C45 C 0.0246(4) 0.6133(2) 0.88973(18) 0.0465(7) Uani 1 1 d . . . . .
H45A H 0.033257 0.687401 0.881850 0.056 Uiso 1 1 calc R . . . .
H45B H 0.051342 0.579674 0.949874 0.056 Uiso 1 1 calc R . . . .
C46 C -0.1653(5) 0.6057(3) 0.8853(2) 0.0535(8) Uani 1 1 d . . . . .
H46A H -0.179922 0.532251 0.903496 0.064 Uiso 1 1 calc R . . . .
H46B H -0.246926 0.645364 0.928563 0.064 Uiso 1 1 calc R . . . .

loop_
_atom_site_aniso_label
_atom_site_aniso_U_11
_atom_site_aniso_U_22
_atom_site_aniso_U_33
_atom_site_aniso_U_23
_atom_site_aniso_U_13
_atom_site_aniso_U_12
Zn1 0.02149(16) 0.03068(17) 0.02218(14) -0.00707(10) -0.00375(10) -0.00643(12)
O1 0.0225(10) 0.0439(11) 0.0270(8) -0.0148(7) -0.0010(7) -0.0090(8)
O2 0.0350(11) 0.0353(10) 0.0198(8) -0.0028(7) -0.0071(7) -0.0123(8)
O4 0.0583(17) 0.0374(15) 0.0829(17) -0.0132(12) -0.0185(13) -0.0020(12)
O11 0.0202(10) 0.0544(13) 0.0424(10) -0.0160(8) -0.0006(7) -0.0114(9)
O22 0.0449(13) 0.0302(11) 0.0301(9) -0.0010(7) 0.0018(8) -0.0123(9)
N1 0.0222(11) 0.0281(11) 0.0254(10) -0.0086(8) -0.0047(8) -0.0048(9)
N2 0.0171(10) 0.0266(11) 0.0202(9) -0.0044(7) -0.0029(7) -0.0032(8)
N3 0.0236(12) 0.0307(13) 0.0287(11) -0.0079(8) -0.0053(8) -0.0057(10)
N4 0.0328(14) 0.0310(13) 0.0563(14) -0.0137(10) -0.0070(11) -0.0054(11)
N44 0.0418(16) 0.0301(13) 0.0431(13) -0.0100(10) -0.0023(10) -0.0022(11)
C10 0.0261(14) 0.0275(13) 0.0244(11) -0.0089(9) -0.0059(9) -0.0060(11)
C11 0.0285(15) 0.0386(15) 0.0259(12) -0.0100(10) -0.0063(10) -0.0059(12)
C12 0.0290(15) 0.0397(16) 0.0294(13) -0.0099(10) -0.0046(10) -0.0055(12)
C13 0.0395(17) 0.0365(15) 0.0237(12) -0.0083(10) -0.0042(10) -0.0085(13)
C14 0.0400(17) 0.0316(15) 0.0270(12) -0.0058(10) -0.0124(11) -0.0086(12)
C15 0.0309(15) 0.0235(13) 0.0296(12) -0.0071(9) -0.0109(10) -0.0063(11)
C16 0.0302(15) 0.0309(14) 0.0357(13) -0.0077(10) -0.0154(11) -0.0077(12)
C17 0.0225(14) 0.0331(14) 0.0375(14) -0.0092(10) -0.0111(10) -0.0067(11)
C18 0.0221(13) 0.0248(13) 0.0323(12) -0.0101(9) -0.0049(9) -0.0069(10)
C19 0.0244(14) 0.0253(13) 0.0326(13) -0.0106(9) -0.0023(10) -0.0057(11)
C20 0.0173(12) 0.0316(14) 0.0189(11) -0.0042(9) -0.0019(8) -0.0001(10)
C21 0.0304(15) 0.0326(14) 0.0256(12) -0.0025(10) -0.0030(10) -0.0055(11)
C22 0.0397(17) 0.0320(15) 0.0336(14) 0.0065(11) -0.0010(11) -0.0032(13)
C23 0.0431(18) 0.0505(19) 0.0196(12) 0.0020(11) -0.0022(11) 0.0065(14)
C24 0.0391(17) 0.0483(18) 0.0199(12) -0.0104(11) -0.0034(10) 0.0042(13)
C25 0.0239(14) 0.0331(14) 0.0219(11) -0.0074(9) -0.0046(9) 0.0037(11)
C26 0.0296(15) 0.0386(15) 0.0278(12) -0.0166(10) -0.0067(10) -0.0015(12)
C27 0.0281(14) 0.0281(14) 0.0294(12) -0.0085(9) -0.0044(10) -0.0070(11)
C28 0.0190(12) 0.0264(13) 0.0199(11) -0.0043(9) -0.0020(8) -0.0026(10)
C29 0.0197(13) 0.0305(14) 0.0222(11) -0.0035(9) -0.0013(9) -0.0030(10)
C31 0.0267(15) 0.0319(15) 0.0284(12) -0.0045(10) -0.0034(10) -0.0038(11)
C32 0.0350(19) 0.0343(17) 0.085(2) -0.0141(15) -0.0055(16) -0.0086(14)
C41 0.0312(18) 0.0439(19) 0.082(2) -0.0329(16) -0.0096(15) -0.0001(14)
C42 0.042(2) 0.0370(18) 0.069(2) -0.0138(14) -0.0013(15) -0.0074(15)
C43 0.045(2) 0.0334(17) 0.0615(18) -0.0125(13) -0.0109(14) -0.0084(14)
C44 0.0373(19) 0.0331(17) 0.068(2) -0.0048(14) -0.0059(14) -0.0042(14)
C45 0.059(2) 0.0363(17) 0.0377(15) -0.0055(12) -0.0002(13) -0.0022(15)
C46 0.049(2) 0.0392(19) 0.063(2) -0.0074(14) 0.0032(16) -0.0013(16)

loop_
_atom_type_symbol
_atom_type_description
_atom_type_scat_dispersion_real
_atom_type_scat_dispersion_imag
_atom_type_scat_source
C C 0.0033 0.0016 'International Tables Vol C Tables 4.2.6.8 and 6.1.1.4'
H H 0.0000 0.0000 'International Tables Vol C Tables 4.2.6.8 and 6.1.1.4'
N N 0.0061 0.0033 'International Tables Vol C Tables 4.2.6.8 and 6.1.1.4'
O O 0.0106 0.0060 'International Tables Vol C Tables 4.2.6.8 and 6.1.1.4'
Zn Zn 0.2839 1.4301 'International Tables Vol C Tables 4.2.6.8 and 6.1.1.4'

loop_
_geom_angle_atom_site_label_1
_geom_angle_atom_site_label_2
_geom_angle_atom_site_label_3
_geom_angle
_geom_angle_site_symmetry_1
_geom_angle_site_symmetry_3
_geom_angle_publ_flag
O1 Zn1 O2 121.48(7) . . ?
O1 Zn1 N1 77.81(7) . . ?
O1 Zn1 N2 93.35(6) . . ?
O2 Zn1 N1 87.67(6) . . ?
O2 Zn1 N2 79.27(6) . . ?
N2 Zn1 N1 157.44(7) . . ?
N3 Zn1 O1 123.96(8) . . ?
N3 Zn1 O2 114.55(8) . . ?
N3 Zn1 N1 104.03(8) . . ?
N3 Zn1 N2 98.14(8) . . ?
C19 O1 Zn1 118.82(15) . . ?
C29 O2 Zn1 117.17(13) . . ?
C10 N1 Zn1 128.96(15) . . ?
C18 N1 Zn1 110.15(14) . . ?
C18 N1 C10 119.32(18) . . ?
C20 N2 Zn1 129.09(15) . . ?
C28 N2 Zn1 111.68(13) . . ?
C28 N2 C20 119.22(17) . . ?
C31 N3 Zn1 132.20(19) . . ?
C31 N4 C41 122.8(2) . . ?
C31 N4 C44 124.1(2) . . ?
C41 N4 C44 112.7(2) . . ?
C42 N44 C43 108.0(2) . . ?
C45 N44 C42 114.1(2) . . ?
C45 N44 C43 111.8(2) . . ?
N1 C10 C11 119.62(19) . . ?
N1 C10 C15 120.4(2) . . ?
C11 C10 C15 120.0(2) . . ?
C12 C11 C10 120.6(2) . . ?
C11 C12 C13 119.7(3) . . ?
C14 C13 C12 120.8(2) . . ?
C13 C14 C15 121.0(2) . . ?
C10 C15 C14 118.0(2) . . ?
C16 C15 C10 118.4(2) . . ?
C16 C15 C14 123.7(2) . . ?
C17 C16 C15 120.2(2) . . ?
C16 C17 C18 118.2(2) . . ?
N1 C18 C17 123.4(2) . . ?
N1 C18 C19 115.63(19) . . ?
C17 C18 C19 121.0(2) . . ?
O1 C19 C18 115.6(2) . . ?
O11 C19 O1 125.5(2) . . ?
O11 C19 C18 118.9(2) . . ?
N2 C20 C21 119.69(19) . . ?
N2 C20 C25 120.5(2) . . ?
C21 C20 C25 119.84(19) . . ?
C22 C21 C20 120.0(2) . . ?
C21 C22 C23 120.4(2) . . ?
C24 C23 C22 120.8(2) . . ?
C23 C24 C25 121.1(2) . . ?
C24 C25 C20 117.9(2) . . ?
C26 C25 C20 118.23(19) . . ?
C26 C25 C24 123.9(2) . . ?
C27 C26 C25 120.1(2) . . ?
C26 C27 C28 118.6(2) . . ?
N2 C28 C27 123.33(19) . . ?
N2 C28 C29 115.81(18) . . ?
C27 C28 C29 120.9(2) . . ?
O2 C29 C28 115.76(19) . . ?
O22 C29 O2 125.33(19) . . ?
O22 C29 C28 118.91(19) . . ?
N3 C31 N4 124.8(2) . . ?
N3 C31 C32 117.3(2) . . ?
N4 C31 C32 117.9(2) . . ?
N4 C41 C42 110.5(2) . . ?
N44 C42 C41 110.3(2) . . ?
N44 C43 C44 109.5(2) . . ?
N4 C44 C43 110.9(2) . . ?
N44 C45 C46 114.4(2) . . ?
O4 C46 C45 113.4(3) . . ?

loop_
_geom_bond_atom_site_label_1
_geom_bond_atom_site_label_2
_geom_bond_distance
_geom_bond_site_symmetry_2
_geom_bond_publ_flag
Zn1 O1 2.0023(17) . ?
Zn1 O2 2.0163(16) . ?
Zn1 N1 2.2066(17) . ?
Zn1 N2 2.1384(16) . ?
Zn1 N3 1.967(2) . ?
O1 C19 1.283(3) . ?
O2 C29 1.272(3) . ?
O4 C46 1.411(4) . ?
O11 C19 1.222(3) . ?
O22 C29 1.225(3) . ?
N1 C10 1.375(3) . ?
N1 C18 1.315(3) . ?
N2 C20 1.373(3) . ?
N2 C28 1.311(3) . ?
N3 C31 1.292(3) . ?
N4 C31 1.336(3) . ?
N4 C41 1.452(3) . ?
N4 C44 1.462(3) . ?
N44 C42 1.459(4) . ?
N44 C43 1.472(4) . ?
N44 C45 1.454(4) . ?
C10 C11 1.402(3) . ?
C10 C15 1.417(3) . ?
C11 C12 1.366(3) . ?
C12 C13 1.417(3) . ?
C13 C14 1.347(4) . ?
C14 C15 1.419(3) . ?
C15 C16 1.403(3) . ?
C16 C17 1.365(3) . ?
C17 C18 1.409(3) . ?
C18 C19 1.520(3) . ?
C20 C21 1.409(3) . ?
C20 C25 1.421(3) . ?
C21 C22 1.363(3) . ?
C22 C23 1.408(4) . ?
C23 C24 1.347(4) . ?
C24 C25 1.417(3) . ?
C25 C26 1.402(3) . ?
C26 C27 1.356(3) . ?
C27 C28 1.410(3) . ?
C28 C29 1.526(3) . ?
C31 C32 1.500(4) . ?
C41 C42 1.505(4) . ?
C43 C44 1.494(4) . ?
C45 C46 1.501(4) . ?

loop_
_geom_hbond_atom_site_label_D
_geom_hbond_atom_site_label_H
_geom_hbond_atom_site_label_A
_geom_hbond_distance_DH
_geom_hbond_distance_HA
_geom_hbond_distance_DA
_geom_hbond_angle_DHA
_geom_hbond_site_symmetry_A
_geom_hbond_publ_flag
O4 H4 O22 0.78(4) 1.97(4) 2.735(3) 167(5) 1_465 yes
N3 H3 O11 0.76(3) 2.27(3) 2.974(3) 155(3) 1_455 yes

loop_
_smtbx_masks_void_nr
_smtbx_masks_void_average_x
_smtbx_masks_void_average_y
_smtbx_masks_void_average_z
_smtbx_masks_void_volume
_smtbx_masks_void_count_electrons
_smtbx_masks_void_content
1 -0.783 0.500 0.500 196.0 42.4 ?
2 0.500 0.500 0.000 36.3 0.0 ?
